data_7032479
loop_
_publ_author_name
'Happ, Peter'
'Rentschler, Eva'

_publ_section_title
;
 Enforcement of a high-spin ground state for the first 3d heterometallic
 12-metallacrown-4 complex.
;
_journal_issue 41
_journal_name_full 'Dalton transactions (Cambridge, England : 2003)'
_journal_page_first 15308
_journal_page_last 15312
_journal_paper_doi 10.1039/c4dt02275k
_journal_volume 43
_journal_year 2014
_chemical_formula_moiety 'C46 H58 Cl2 Cu Fe4 N10 O18, 2(C3 H7 N O)'
_chemical_formula_sum 'C52 H72 Cl2 Cu Fe4 N12 O20'
_chemical_formula_weight 1543.04
_chemical_name_systematic
;
Tetrakis(\m~3~-salicylhydroximato-N,O,O,O',O'')-dichloro-
hexakis(dimethylformamide-O)-copper(ii)-tetra-iron(iii) dimethylformamide
solvate
;
_space_group_IT_number 2
_symmetry_cell_setting triclinic
_symmetry_space_group_name_Hall '-P 1'
_symmetry_space_group_name_H-M 'P -1'
_atom_sites_solution_hydrogens geom
_atom_sites_solution_primary direct
_atom_sites_solution_secondary difmap
_audit_creation_method SHELXL-97
_audit_update_record
;
2013-10-15 # Formatted by publCIF
;
_cell_angle_alpha 96.9260(10)
_cell_angle_beta 111.4130(10)
_cell_angle_gamma 110.2760(10)
_cell_formula_units_Z 1
_cell_length_a 11.7510(5)
_cell_length_b 12.8013(5)
_cell_length_c 12.8605(5)
_cell_measurement_reflns_used 9984
_cell_measurement_temperature 173(2)
_cell_measurement_theta_max 27.9685
_cell_measurement_theta_min 2.455
_cell_volume 1620.39(12)
_computing_cell_refinement 'SAINT V7.68A (Bruker AXS, 2009)'
_computing_data_collection 'APEX V2.0 (Bruker, 2006)'
_computing_data_reduction 'SAINT V7.68A (Bruker AXS, 2009)'
_computing_molecular_graphics
;
Mercury 3.0 (Macrae et al., 2006); ORTEP-3  2.02 (Farrugia, 1997); Diamond 3.2g
(Brandenburg, 2011)
;
_computing_publication_material
;
SHELXL-97 (Sheldrick, 2008); Diamond 3.2g (Brandenburg, 2011); publCIF 1.9.9_c
(Westrip, 2010)
;
_computing_structure_refinement 'SHELXL-97 (Sheldrick, 2008); Olex2 v1.2 (Dolomanov et al., 2008)'
_computing_structure_solution 'WinGX 1.80.05 (Farrugia, 1999); SIR97 (Altomare et al., 1999)'
_diffrn_ambient_temperature 173(2)
_diffrn_measured_fraction_theta_full 0.997
_diffrn_measured_fraction_theta_max 0.997
_diffrn_measurement_device_type 'Bruker SMART APEX II CCD'
_diffrn_measurement_method '\k-geometry diffractometry'
_diffrn_radiation_monochromator graphite
_diffrn_radiation_source 'fine-focus sealed tube'
_diffrn_radiation_type MoK\a
_diffrn_radiation_wavelength 0.71073
_diffrn_reflns_av_R_equivalents 0.0466
_diffrn_reflns_av_sigmaI/netI 0.0388
_diffrn_reflns_limit_h_max 15
_diffrn_reflns_limit_h_min -15
_diffrn_reflns_limit_k_max 16
_diffrn_reflns_limit_k_min -16
_diffrn_reflns_limit_l_max 16
_diffrn_reflns_limit_l_min -16
_diffrn_reflns_number 35651
_diffrn_reflns_theta_full 28.00
_diffrn_reflns_theta_max 28.00
_diffrn_reflns_theta_min 1.77
_exptl_absorpt_coefficient_mu 1.359
_exptl_absorpt_correction_T_max 0.8648
_exptl_absorpt_correction_T_min 0.7085
_exptl_absorpt_correction_type multi-scan
_exptl_absorpt_process_details 'MULABS (Spek, 2009; Blessing, 1995)'
_exptl_crystal_colour red
_exptl_crystal_density_diffrn 1.581
_exptl_crystal_density_method 'not measured'
_exptl_crystal_description block
_exptl_crystal_F_000 795
_exptl_crystal_size_max 0.30
_exptl_crystal_size_mid 0.21
_exptl_crystal_size_min 0.08
_refine_diff_density_max 0.598
_refine_diff_density_min -0.354
_refine_diff_density_rms 0.065
_refine_ls_extinction_method none
_refine_ls_goodness_of_fit_ref 0.963
_refine_ls_hydrogen_treatment constr
_refine_ls_matrix_type full
_refine_ls_number_parameters 478
_refine_ls_number_reflns 7811
_refine_ls_number_restraints 70
_refine_ls_restrained_S_all 0.962
_refine_ls_R_factor_all 0.0444
_refine_ls_R_factor_gt 0.0300
_refine_ls_shift/su_max 0.000
_refine_ls_shift/su_mean 0.000
_refine_ls_structure_factor_coef Fsqd
_refine_ls_weighting_details 'calc w=1/[\s^2^(Fo^2^)+(0.0441P)^2^+0.0000P] where P=(Fo^2^+2Fc^2^)/3'
_refine_ls_weighting_scheme calc
_refine_ls_wR_factor_gt 0.0735
_refine_ls_wR_factor_ref 0.0779
_reflns_number_gt 6028
_reflns_number_total 7811
_reflns_threshold_expression >2\s(I)
_cod_data_source_file c4dt02275k2.cif
_cod_data_source_block ph147d
_cod_depositor_comments 'Adding full bibliography for 7032478--7032479.cif.'
_cod_original_cell_volume 1620.39(11)
_cod_original_sg_symbol_H-M P-1
_cod_database_code 7032479

loop_
_symmetry_equiv_pos_as_xyz
'x, y, z'
'-x, -y, -z'

loop_
_atom_site_label
_atom_site_type_symbol
_atom_site_fract_x
_atom_site_fract_y
_atom_site_fract_z
_atom_site_U_iso_or_equiv
_atom_site_adp_type
_atom_site_occupancy
_atom_site_symmetry_multiplicity
_atom_site_calc_flag
_atom_site_refinement_flags
_atom_site_disorder_assembly
_atom_site_disorder_group
Cu1 Cu 0.0000 0.0000 0.0000 0.01830(8) Uani 1 2 d S . .
Fe1 Fe 0.26962(3) 0.03622(2) 0.25250(2) 0.01978(7) Uani 0.9747(4) 1 d P . 1
Fe2 Fe 0.20935(3) 0.22499(2) -0.05975(2) 0.01912(7) Uani 0.9747(4) 1 d P . 1
Cl1 Cl 0.27640(6) 0.16216(5) 0.39487(5) 0.03580(13) Uani 0.9747(4) 1 d P . 1
Fe1B Fe 0.3258(10) 0.1107(9) 0.2215(9) 0.01978(7) Uani 0.0253(4) 1 d P . 2
Fe2B Fe 0.1019(10) 0.2197(9) -0.1220(9) 0.01912(7) Uani 0.0253(4) 1 d P . 2
Cl1B Cl 0.323(2) 0.230(2) 0.3621(19) 0.03580(13) Uani 0.0253(4) 1 d P . 2
O1 O 0.18731(12) 0.07687(11) 0.10717(11) 0.0235(3) Uani 1 1 d . . .
O2 O 0.42675(13) 0.12563(12) 0.22758(12) 0.0263(3) Uani 1 1 d . . .
O3 O 0.38868(13) 0.33100(12) -0.00768(13) 0.0291(3) Uani 1 1 d . . .
N1 N 0.27827(15) 0.15696(13) 0.07641(13) 0.0198(3) Uani 1 1 d . . .
C1 C 0.40371(18) 0.17909(16) 0.14791(16) 0.0209(4) Uani 1 1 d . . .
C2 C 0.51992(19) 0.26706(16) 0.14105(17) 0.0223(4) Uani 1 1 d . . .
C3 C 0.50726(19) 0.34030(16) 0.06840(17) 0.0226(4) Uani 1 1 d . . .
C4 C 0.6251(2) 0.42863(17) 0.07798(19) 0.0281(4) Uani 1 1 d . . .
H4 H 0.6181 0.4796 0.0305 0.034 Uiso 1 1 calc R . .
C5 C 0.7504(2) 0.44273(19) 0.15466(19) 0.0326(5) Uani 1 1 d . . .
H5 H 0.8288 0.5037 0.1602 0.039 Uiso 1 1 calc R . .
C6 C 0.7636(2) 0.3686(2) 0.2242(2) 0.0375(5) Uani 1 1 d . . .
H6 H 0.8505 0.3774 0.2757 0.045 Uiso 1 1 calc R . .
C7 C 0.6493(2) 0.28197(19) 0.21777(19) 0.0306(5) Uani 1 1 d . . .
H7 H 0.6582 0.2317 0.2658 0.037 Uiso 1 1 calc R . .
O4 O 0.03014(12) 0.09549(11) -0.09921(11) 0.0214(3) Uani 1 1 d . . .
O5 O 0.08296(13) 0.25579(11) -0.19243(12) 0.0251(3) Uani 1 1 d . . .
O6 O -0.33867(13) 0.06454(12) -0.31530(12) 0.0273(3) Uani 1 1 d . . .
N2 N -0.08222(15) 0.09894(13) -0.18811(13) 0.0197(3) Uani 1 1 d . . .
C8 C -0.04311(19) 0.18721(16) -0.23066(16) 0.0202(4) Uani 1 1 d . . .
C9 C -0.14561(19) 0.20858(16) -0.32271(16) 0.0208(4) Uani 1 1 d . . .
C10 C -0.2854(2) 0.14877(16) -0.35841(17) 0.0233(4) Uani 1 1 d . . .
C11 C -0.3736(2) 0.17992(17) -0.44190(18) 0.0279(4) Uani 1 1 d . . .
H11 H -0.4678 0.1415 -0.4653 0.033 Uiso 1 1 calc R . .
C12 C -0.3261(2) 0.26552(18) -0.49080(17) 0.0295(5) Uani 1 1 d . . .
H12 H -0.3878 0.2850 -0.5474 0.035 Uiso 1 1 calc R . .
C13 C -0.1884(2) 0.32355(17) -0.45799(17) 0.0277(4) Uani 1 1 d . . .
H13 H -0.1561 0.3815 -0.4928 0.033 Uiso 1 1 calc R . .
C14 C -0.0991(2) 0.29565(17) -0.37390(16) 0.0242(4) Uani 1 1 d . . .
H14 H -0.0050 0.3358 -0.3503 0.029 Uiso 1 1 calc R . .
O7 O 0.23550(14) 0.12032(12) -0.17986(12) 0.0297(3) Uani 1 1 d . . .
N3 N 0.1526(2) -0.02597(17) -0.34304(17) 0.0384(5) Uani 1 1 d . . .
C15 C 0.1422(2) 0.03035(19) -0.25761(19) 0.0320(5) Uani 1 1 d . . .
H15 H 0.0580 0.0010 -0.2541 0.038 Uiso 1 1 calc R . .
C16 C 0.2775(3) 0.0123(3) -0.3571(3) 0.0578(8) Uani 1 1 d . . .
H16A H 0.3115 -0.0477 -0.3507 0.087 Uiso 1 1 calc R . .
H16B H 0.3450 0.0845 -0.2963 0.087 Uiso 1 1 calc R . .
H16C H 0.2596 0.0257 -0.4338 0.087 Uiso 1 1 calc R . .
C17 C 0.0403(3) -0.1337(3) -0.4278(3) 0.0713(10) Uani 1 1 d . . .
H17A H 0.0184 -0.1256 -0.5067 0.107 Uiso 1 1 calc R . .
H17B H -0.0388 -0.1490 -0.4122 0.107 Uiso 1 1 calc R . .
H17C H 0.0663 -0.1984 -0.4209 0.107 Uiso 1 1 calc R . .
O8 O 0.17863(15) 0.33957(12) 0.04656(13) 0.0309(3) Uani 1 1 d . . .
N4 N 0.16096(18) 0.41078(15) 0.20663(16) 0.0317(4) Uani 1 1 d . . .
C18 C 0.1756(2) 0.33353(17) 0.14211(19) 0.0280(4) Uani 1 1 d . . .
H18 H 0.1844 0.2696 0.1693 0.034 Uiso 1 1 calc R . .
C19 C 0.1464(3) 0.5112(2) 0.1718(2) 0.0461(6) Uani 1 1 d . . .
H19A H 0.0555 0.5043 0.1553 0.069 Uiso 1 1 calc R . .
H19B H 0.1610 0.5148 0.1018 0.069 Uiso 1 1 calc R . .
H19C H 0.2131 0.5820 0.2349 0.069 Uiso 1 1 calc R . .
C20 C 0.1522(3) 0.3956(2) 0.3148(2) 0.0446(6) Uani 1 1 d . . .
H20A H 0.1688 0.3280 0.3309 0.067 Uiso 1 1 calc R . .
H20B H 0.0621 0.3835 0.3069 0.067 Uiso 1 1 calc R . .
H20C H 0.2200 0.4651 0.3791 0.067 Uiso 1 1 calc R . .
O9 O -0.08155(17) 0.13815(14) 0.10413(15) 0.0461(4) Uani 1 1 d . . .
N5 N -0.26318(19) 0.15826(16) -0.02116(16) 0.0345(4) Uani 1 1 d . . .
C21 C -0.2046(3) 0.1085(2) 0.0519(2) 0.0432(6) Uani 1 1 d . . .
H21 H -0.2619 0.0441 0.0657 0.052 Uiso 1 1 calc R . .
C22 C -0.1824(3) 0.2625(2) -0.0408(2) 0.0489(7) Uani 1 1 d . . .
H22A H -0.0890 0.2714 -0.0123 0.073 Uiso 1 1 calc R . .
H22B H -0.1847 0.3304 0.0009 0.073 Uiso 1 1 calc R . .
H22C H -0.2191 0.2556 -0.1244 0.073 Uiso 1 1 calc R . .
C23 C -0.4073(3) 0.1189(3) -0.0792(3) 0.0545(7) Uani 1 1 d . . .
H23A H -0.4512 0.0478 -0.0612 0.082 Uiso 1 1 calc R . .
H23B H -0.4368 0.1028 -0.1635 0.082 Uiso 1 1 calc R . .
H23C H -0.4319 0.1791 -0.0525 0.082 Uiso 1 1 calc R . .
O10 O 0.1817(9) 0.3835(16) 0.5662(10) 0.051(2) Uani 0.57(5) 1 d PDU A 1
N6 N 0.3946(12) 0.3970(19) 0.6695(17) 0.044(4) Uani 0.57(5) 1 d PDU A 1
C24 C 0.2631(13) 0.3579(19) 0.6389(17) 0.056(4) Uani 0.57(5) 1 d PDU A 1
H24 H 0.2278 0.3048 0.6767 0.067 Uiso 0.57(5) 1 calc PR A 1
C25 C 0.4588(12) 0.4694(16) 0.6122(14) 0.059(3) Uani 0.57(5) 1 d PDU A 1
H25A H 0.5288 0.5432 0.6691 0.088 Uiso 0.57(5) 1 calc PR A 1
H25B H 0.3916 0.4842 0.5513 0.088 Uiso 0.57(5) 1 calc PR A 1
H25C H 0.4999 0.4302 0.5771 0.088 Uiso 0.57(5) 1 calc PR A 1
C26 C 0.4722(13) 0.3527(18) 0.7534(14) 0.080(4) Uani 0.57(5) 1 d PDU A 1
H26A H 0.4130 0.2982 0.7787 0.120 Uiso 0.57(5) 1 calc PR A 1
H26B H 0.5444 0.4174 0.8208 0.120 Uiso 0.57(5) 1 calc PR A 1
H26C H 0.5117 0.3126 0.7172 0.120 Uiso 0.57(5) 1 calc PR A 1
O10B O 0.1859(17) 0.411(2) 0.5650(17) 0.075(5) Uani 0.43(5) 1 d PDU A 2
N6B N 0.3881(14) 0.413(2) 0.679(2) 0.036(3) Uani 0.43(5) 1 d PDU A 2
C24B C 0.2552(14) 0.378(2) 0.6431(18) 0.041(3) Uani 0.43(5) 1 d PDU A 2
H24B H 0.2116 0.3266 0.6779 0.049 Uiso 0.43(5) 1 calc PR A 2
C25B C 0.4564(17) 0.501(2) 0.6353(19) 0.065(4) Uani 0.43(5) 1 d PDU A 2
H25D H 0.3941 0.5313 0.5905 0.098 Uiso 0.43(5) 1 calc PR A 2
H25E H 0.4877 0.4670 0.5850 0.098 Uiso 0.43(5) 1 calc PR A 2
H25F H 0.5338 0.5643 0.7009 0.098 Uiso 0.43(5) 1 calc PR A 2
C26B C 0.4779(12) 0.3830(17) 0.7689(12) 0.048(3) Uani 0.43(5) 1 d PDU A 2
H26D H 0.4297 0.3418 0.8102 0.072 Uiso 0.43(5) 1 calc PR A 2
H26E H 0.5560 0.4538 0.8240 0.072 Uiso 0.43(5) 1 calc PR A 2
H26F H 0.5085 0.3328 0.7334 0.072 Uiso 0.43(5) 1 calc PR A 2

loop_
_atom_site_aniso_label
_atom_site_aniso_U_11
_atom_site_aniso_U_22
_atom_site_aniso_U_33
_atom_site_aniso_U_23
_atom_site_aniso_U_13
_atom_site_aniso_U_12
Cu1 0.01233(15) 0.01881(16) 0.01905(16) 0.01028(13) 0.00440(13) 0.00241(12)
Fe1 0.01493(13) 0.02100(14) 0.02005(14) 0.01008(11) 0.00538(11) 0.00491(11)
Fe2 0.01455(13) 0.01871(14) 0.02142(15) 0.00996(11) 0.00667(11) 0.00395(11)
Cl1 0.0347(3) 0.0390(3) 0.0296(3) 0.0039(2) 0.0104(2) 0.0168(3)
Fe1B 0.01493(13) 0.02100(14) 0.02005(14) 0.01008(11) 0.00538(11) 0.00491(11)
Fe2B 0.01455(13) 0.01871(14) 0.02142(15) 0.00996(11) 0.00667(11) 0.00395(11)
Cl1B 0.0347(3) 0.0390(3) 0.0296(3) 0.0039(2) 0.0104(2) 0.0168(3)
O1 0.0144(6) 0.0257(7) 0.0246(7) 0.0146(6) 0.0061(6) 0.0023(5)
O2 0.0183(7) 0.0312(8) 0.0264(7) 0.0154(6) 0.0068(6) 0.0078(6)
O3 0.0205(7) 0.0257(7) 0.0376(8) 0.0175(6) 0.0104(6) 0.0054(6)
N1 0.0148(7) 0.0187(8) 0.0231(8) 0.0098(7) 0.0086(6) 0.0024(6)
C1 0.0181(9) 0.0209(9) 0.0219(9) 0.0069(8) 0.0081(8) 0.0068(8)
C2 0.0172(9) 0.0225(9) 0.0241(10) 0.0052(8) 0.0098(8) 0.0047(8)
C3 0.0200(9) 0.0196(9) 0.0263(10) 0.0051(8) 0.0108(8) 0.0060(8)
C4 0.0260(11) 0.0208(10) 0.0364(12) 0.0075(9) 0.0159(9) 0.0067(8)
C5 0.0201(10) 0.0324(11) 0.0386(12) 0.0090(10) 0.0144(9) 0.0024(9)
C6 0.0163(10) 0.0521(14) 0.0376(13) 0.0157(11) 0.0086(9) 0.0097(10)
C7 0.0245(10) 0.0362(12) 0.0327(11) 0.0160(10) 0.0133(9) 0.0117(9)
O4 0.0148(6) 0.0242(7) 0.0218(7) 0.0128(6) 0.0052(5) 0.0055(5)
O5 0.0203(7) 0.0245(7) 0.0274(7) 0.0140(6) 0.0095(6) 0.0050(6)
O6 0.0193(7) 0.0294(7) 0.0304(8) 0.0150(6) 0.0077(6) 0.0084(6)
N2 0.0161(8) 0.0224(8) 0.0187(8) 0.0102(6) 0.0051(6) 0.0074(6)
C8 0.0205(9) 0.0204(9) 0.0201(9) 0.0079(7) 0.0092(8) 0.0081(8)
C9 0.0249(10) 0.0215(9) 0.0166(9) 0.0064(7) 0.0073(8) 0.0120(8)
C10 0.0257(10) 0.0224(9) 0.0222(10) 0.0082(8) 0.0101(8) 0.0102(8)
C11 0.0257(10) 0.0290(11) 0.0270(11) 0.0103(9) 0.0079(9) 0.0124(9)
C12 0.0336(12) 0.0309(11) 0.0225(10) 0.0119(9) 0.0057(9) 0.0173(10)
C13 0.0377(12) 0.0249(10) 0.0219(10) 0.0116(8) 0.0129(9) 0.0134(9)
C14 0.0258(10) 0.0245(10) 0.0215(10) 0.0064(8) 0.0094(8) 0.0106(8)
O7 0.0291(8) 0.0324(8) 0.0296(8) 0.0105(7) 0.0158(7) 0.0115(7)
N3 0.0399(11) 0.0416(11) 0.0363(11) 0.0056(9) 0.0215(9) 0.0166(9)
C15 0.0350(12) 0.0332(12) 0.0349(12) 0.0131(10) 0.0207(10) 0.0153(10)
C16 0.0506(17) 0.071(2) 0.0544(17) 0.0065(15) 0.0347(15) 0.0204(15)
C17 0.0554(19) 0.064(2) 0.071(2) -0.0217(17) 0.0359(17) 0.0042(16)
O8 0.0343(8) 0.0262(7) 0.0324(8) 0.0089(6) 0.0147(7) 0.0127(7)
N4 0.0350(10) 0.0250(9) 0.0342(10) 0.0064(8) 0.0152(9) 0.0124(8)
C18 0.0243(10) 0.0209(10) 0.0336(12) 0.0069(9) 0.0109(9) 0.0058(8)
C19 0.0625(18) 0.0358(13) 0.0460(15) 0.0137(11) 0.0233(13) 0.0270(13)
C20 0.0622(17) 0.0469(15) 0.0423(14) 0.0162(12) 0.0310(13) 0.0323(14)
O9 0.0381(10) 0.0396(9) 0.0486(10) 0.0145(8) 0.0073(8) 0.0151(8)
N5 0.0369(11) 0.0338(10) 0.0351(10) 0.0108(8) 0.0146(9) 0.0184(9)
C21 0.0527(16) 0.0353(13) 0.0436(14) 0.0136(11) 0.0207(13) 0.0204(12)
C22 0.0650(18) 0.0400(14) 0.0482(15) 0.0192(12) 0.0268(14) 0.0249(13)
C23 0.0457(16) 0.0719(19) 0.0561(17) 0.0157(15) 0.0243(14) 0.0347(15)
O10 0.032(3) 0.064(5) 0.041(4) 0.009(3) 0.014(3) 0.006(2)
N6 0.044(4) 0.054(7) 0.033(4) 0.007(4) 0.025(3) 0.011(3)
C24 0.053(5) 0.058(7) 0.055(5) 0.000(4) 0.035(4) 0.014(4)
C25 0.047(4) 0.067(6) 0.055(5) 0.026(5) 0.030(3) 0.005(4)
C26 0.085(5) 0.079(6) 0.080(5) 0.031(4) 0.037(3) 0.034(4)
O10B 0.080(7) 0.078(9) 0.071(6) 0.025(5) 0.036(5) 0.032(5)
N6B 0.037(5) 0.039(5) 0.030(5) 0.004(4) 0.023(4) 0.006(3)
C24B 0.041(6) 0.042(6) 0.036(5) 0.004(4) 0.028(4) 0.004(4)
C25B 0.053(5) 0.070(7) 0.066(7) 0.017(6) 0.031(5) 0.013(5)
C26B 0.050(4) 0.053(5) 0.046(4) 0.023(3) 0.029(3) 0.015(3)

loop_
_atom_type_symbol
_atom_type_description
_atom_type_scat_dispersion_real
_atom_type_scat_dispersion_imag
_atom_type_scat_source
C C 0.0033 0.0016 'International Tables Vol C Tables 4.2.6.8 and 6.1.1.4'
H H 0.0000 0.0000 'International Tables Vol C Tables 4.2.6.8 and 6.1.1.4'
N N 0.0061 0.0033 'International Tables Vol C Tables 4.2.6.8 and 6.1.1.4'
O O 0.0106 0.0060 'International Tables Vol C Tables 4.2.6.8 and 6.1.1.4'
Cl Cl 0.1484 0.1585 'International Tables Vol C Tables 4.2.6.8 and 6.1.1.4'
Fe Fe 0.3463 0.8444 'International Tables Vol C Tables 4.2.6.8 and 6.1.1.4'
Cu Cu 0.3201 1.2651 'International Tables Vol C Tables 4.2.6.8 and 6.1.1.4'

loop_
_geom_angle_atom_site_label_1
_geom_angle_atom_site_label_2
_geom_angle_atom_site_label_3
_geom_angle
_geom_angle_site_symmetry_1
_geom_angle_site_symmetry_3
O4 Cu1 O4 180.00(11) 2 .
O4 Cu1 O1 90.53(5) 2 2
O4 Cu1 O1 89.47(5) . 2
O4 Cu1 O1 89.47(5) 2 .
O4 Cu1 O1 90.53(5) . .
O1 Cu1 O1 180.00(9) 2 .
O4 Cu1 O9 87.32(5) 2 .
O4 Cu1 O9 92.68(5) . .
O1 Cu1 O9 83.47(5) 2 .
O1 Cu1 O9 96.53(5) . .
O6 Fe1 O2 95.39(6) 2 .
O6 Fe1 O1 145.22(6) 2 .
O2 Fe1 O1 76.97(5) . .
O6 Fe1 N2 86.81(6) 2 2
O2 Fe1 N2 148.69(6) . 2
O1 Fe1 N2 83.51(5) . 2
O6 Fe1 Cl1 109.41(5) 2 .
O2 Fe1 Cl1 104.03(5) . .
O1 Fe1 Cl1 105.35(4) . .
N2 Fe1 Cl1 104.62(5) 2 .
O3 Fe2 O5 112.06(6) . .
O3 Fe2 O4 170.21(5) . .
O5 Fe2 O4 77.48(5) . .
O3 Fe2 N1 87.18(6) . .
O5 Fe2 N1 160.33(6) . .
O4 Fe2 N1 83.49(5) . .
O3 Fe2 O8 90.90(6) . .
O5 Fe2 O8 85.35(6) . .
O4 Fe2 O8 92.11(6) . .
N1 Fe2 O8 90.47(6) . .
O3 Fe2 O7 88.50(6) . .
O5 Fe2 O7 89.03(6) . .
O4 Fe2 O7 89.52(5) . .
N1 Fe2 O7 95.79(6) . .
O8 Fe2 O7 173.67(6) . .
O2 Fe1B O1 128.9(8) . .
O2 Fe1B C1 51.1(4) . .
O1 Fe1B C1 86.0(5) . .
O2 Fe1B N1 91.0(6) . .
O1 Fe1B N1 45.1(3) . .
C1 Fe1B N1 41.7(2) . .
O2 Fe1B Cl1B 115.5(9) . .
O1 Fe1B Cl1B 106.0(8) . .
C1 Fe1B Cl1B 113.9(8) . .
N1 Fe1B Cl1B 111.3(8) . .
O5 Fe2B C8 52.3(5) . .
O5 Fe2B O4 136.1(9) . .
C8 Fe2B O4 87.3(5) . .
O5 Fe2B N2 93.9(7) . .
C8 Fe2B N2 42.3(3) . .
O4 Fe2B N2 45.4(3) . .
O5 Fe2B O8 114.9(7) . .
C8 Fe2B O8 124.4(6) . .
O4 Fe2B O8 101.2(5) . .
N2 Fe2B O8 118.0(5) . .
N1 O1 Fe1B 80.8(4) . .
N1 O1 Cu1 119.34(10) . .
Fe1B O1 Cu1 159.7(4) . .
N1 O1 Fe1 116.05(10) . .
Fe1B O1 Fe1 35.7(4) . .
Cu1 O1 Fe1 124.07(6) . .
Fe1B O2 C1 87.4(5) . .
Fe1B O2 Fe1 30.6(5) . .
C1 O2 Fe1 115.68(12) . .
C3 O3 Fe2 134.54(12) . .
C1 N1 O1 109.58(14) . .
C1 N1 Fe1B 56.8(3) . .
O1 N1 Fe1B 54.1(3) . .
C1 N1 Fe2 129.40(12) . .
O1 N1 Fe2 121.00(11) . .
Fe1B N1 Fe2 167.1(3) . .
O2 C1 N1 120.32(16) . .
O2 C1 C2 118.68(16) . .
N1 C1 C2 120.98(16) . .
O2 C1 Fe1B 41.5(4) . .
N1 C1 Fe1B 81.5(4) . .
C2 C1 Fe1B 152.6(4) . .
C7 C2 C3 119.36(18) . .
C7 C2 C1 117.04(17) . .
C3 C2 C1 123.46(17) . .
O3 C3 C4 118.42(18) . .
O3 C3 C2 123.15(17) . .
C4 C3 C2 118.43(18) . .
C5 C4 C3 121.2(2) . .
C5 C4 H4 119.4 . .
C3 C4 H4 119.4 . .
C4 C5 C6 120.57(19) . .
C4 C5 H5 119.7 . .
C6 C5 H5 119.7 . .
C7 C6 C5 119.4(2) . .
C7 C6 H6 120.3 . .
C5 C6 H6 120.3 . .
C6 C7 C2 121.0(2) . .
C6 C7 H7 119.5 . .
C2 C7 H7 119.5 . .
N2 O4 Fe2B 79.1(4) . .
N2 O4 Cu1 118.89(10) . .
Fe2B O4 Cu1 152.6(4) . .
N2 O4 Fe2 115.22(10) . .
Fe2B O4 Fe2 36.5(4) . .
Cu1 O4 Fe2 123.59(6) . .
Fe2B O5 C8 87.5(6) . .
Fe2B O5 Fe2 29.3(6) . .
C8 O5 Fe2 115.14(11) . .
C10 O6 Fe1 128.87(12) . 2
C8 N2 O4 110.76(14) . .
C8 N2 Fe2B 55.8(3) . .
O4 N2 Fe2B 55.5(3) . .
C8 N2 Fe1 128.06(13) . 2
O4 N2 Fe1 120.35(10) . 2
Fe2B N2 Fe1 175.7(3) . 2
O5 C8 N2 121.21(16) . .
O5 C8 C9 119.24(16) . .
N2 C8 C9 119.54(16) . .
O5 C8 Fe2B 40.2(4) . .
N2 C8 Fe2B 82.0(4) . .
C9 C8 Fe2B 156.7(4) . .
C10 C9 C14 119.23(17) . .
C10 C9 C8 123.19(17) . .
C14 C9 C8 117.55(17) . .
O6 C10 C11 117.93(17) . .
O6 C10 C9 123.39(17) . .
C11 C10 C9 118.67(17) . .
C12 C11 C10 121.20(19) . .
C12 C11 H11 119.4 . .
C10 C11 H11 119.4 . .
C11 C12 C13 120.64(18) . .
C11 C12 H12 119.7 . .
C13 C12 H12 119.7 . .
C14 C13 C12 119.11(18) . .
C14 C13 H13 120.4 . .
C12 C13 H13 120.4 . .
C13 C14 C9 121.13(19) . .
C13 C14 H14 119.4 . .
C9 C14 H14 119.4 . .
C15 O7 Fe2 124.25(14) . .
C15 N3 C16 122.1(2) . .
C15 N3 C17 121.4(2) . .
C16 N3 C17 116.5(2) . .
O7 C15 N3 124.8(2) . .
O7 C15 H15 117.6 . .
N3 C15 H15 117.6 . .
N3 C16 H16A 109.5 . .
N3 C16 H16B 109.5 . .
H16A C16 H16B 109.5 . .
N3 C16 H16C 109.5 . .
H16A C16 H16C 109.5 . .
H16B C16 H16C 109.5 . .
N3 C17 H17A 109.5 . .
N3 C17 H17B 109.5 . .
H17A C17 H17B 109.5 . .
N3 C17 H17C 109.5 . .
H17A C17 H17C 109.5 . .
H17B C17 H17C 109.5 . .
C18 O8 Fe2 126.51(14) . .
C18 O8 Fe2B 136.7(3) . .
Fe2 O8 Fe2B 32.6(3) . .
C18 N4 C19 122.03(19) . .
C18 N4 C20 120.56(18) . .
C19 N4 C20 117.35(19) . .
O8 C18 N4 123.5(2) . .
O8 C18 H18 118.3 . .
N4 C18 H18 118.3 . .
N4 C19 H19A 109.5 . .
N4 C19 H19B 109.5 . .
H19A C19 H19B 109.5 . .
N4 C19 H19C 109.5 . .
H19A C19 H19C 109.5 . .
H19B C19 H19C 109.5 . .
N4 C20 H20A 109.5 . .
N4 C20 H20B 109.5 . .
H20A C20 H20B 109.5 . .
N4 C20 H20C 109.5 . .
H20A C20 H20C 109.5 . .
H20B C20 H20C 109.5 . .
C21 O9 Cu1 111.82(15) . .
C21 N5 C23 122.9(2) . .
C21 N5 C22 120.5(2) . .
C23 N5 C22 116.5(2) . .
O9 C21 N5 125.9(2) . .
O9 C21 H21 117.1 . .
N5 C21 H21 117.1 . .
N5 C22 H22A 109.5 . .
N5 C22 H22B 109.5 . .
H22A C22 H22B 109.5 . .
N5 C22 H22C 109.5 . .
H22A C22 H22C 109.5 . .
H22B C22 H22C 109.5 . .
N5 C23 H23A 109.5 . .
N5 C23 H23B 109.5 . .
H23A C23 H23B 109.5 . .
N5 C23 H23C 109.5 . .
H23A C23 H23C 109.5 . .
H23B C23 H23C 109.5 . .
C24 N6 C25 122.3(10) . .
C24 N6 C26 118.5(10) . .
C25 N6 C26 118.7(10) . .
O10 C24 N6 126.9(12) . .
O10 C24 H24 116.6 . .
N6 C24 H24 116.6 . .
C24B N6B C25B 118.7(11) . .
C24B N6B C26B 126.9(11) . .
C25B N6B C26B 114.0(11) . .
O10B C24B N6B 122.3(14) . .
O10B C24B H24B 118.9 . .
N6B C24B H24B 118.9 . .
N6B C25B H25D 109.5 . .
N6B C25B H25E 109.5 . .
H25D C25B H25E 109.5 . .
N6B C25B H25F 109.5 . .
H25D C25B H25F 109.5 . .
H25E C25B H25F 109.5 . .
N6B C26B H26D 109.5 . .
N6B C26B H26E 109.5 . .
H26D C26B H26E 109.5 . .
N6B C26B H26F 109.5 . .
H26D C26B H26F 109.5 . .
H26E C26B H26F 109.5 . .

loop_
_geom_bond_atom_site_label_1
_geom_bond_atom_site_label_2
_geom_bond_distance
_geom_bond_site_symmetry_2
Cu1 O4 1.9114(12) 2
Cu1 O4 1.9114(12) .
Cu1 O1 1.9155(12) 2
Cu1 O1 1.9155(12) .
Cu1 O9 2.7166(18) .
Fe1 O6 1.8635(13) 2
Fe1 O2 1.9692(14) .
Fe1 O1 1.9907(13) .
Fe1 N2 2.0521(15) 2
Fe1 Cl1 2.2473(6) .
Fe2 O3 1.8706(13) .
Fe2 O5 1.9976(13) .
Fe2 O4 2.0094(12) .
Fe2 N1 2.0741(15) .
Fe2 O8 2.0964(14) .
Fe2 O7 2.0997(14) .
Fe1B O2 1.105(11) .
Fe1B O1 1.615(10) .
Fe1B C1 1.667(10) .
Fe1B N1 1.970(10) .
Fe1B Cl1B 2.23(2) .
Fe2B O5 1.053(10) .
Fe2B C8 1.631(11) .
Fe2B O4 1.639(10) .
Fe2B N2 1.953(10) .
Fe2B O8 2.163(11) .
O1 N1 1.4131(19) .
O2 C1 1.299(2) .
O3 C3 1.332(2) .
N1 C1 1.325(2) .
C1 C2 1.479(2) .
C2 C7 1.407(3) .
C2 C3 1.407(3) .
C3 C4 1.403(3) .
C4 C5 1.373(3) .
C4 H4 0.9500 .
C5 C6 1.389(3) .
C5 H5 0.9500 .
C6 C7 1.380(3) .
C6 H6 0.9500 .
C7 H7 0.9500 .
O4 N2 1.4152(19) .
O5 C8 1.292(2) .
O6 C10 1.339(2) .
O6 Fe1 1.8635(13) 2
N2 C8 1.327(2) .
N2 Fe1 2.0521(15) 2
C8 C9 1.481(3) .
C9 C10 1.410(3) .
C9 C14 1.411(3) .
C10 C11 1.401(3) .
C11 C12 1.381(3) .
C11 H11 0.9500 .
C12 C13 1.393(3) .
C12 H12 0.9500 .
C13 C14 1.386(3) .
C13 H13 0.9500 .
C14 H14 0.9500 .
O7 C15 1.255(3) .
N3 C15 1.308(3) .
N3 C16 1.464(3) .
N3 C17 1.469(3) .
C15 H15 0.9500 .
C16 H16A 0.9800 .
C16 H16B 0.9800 .
C16 H16C 0.9800 .
C17 H17A 0.9800 .
C17 H17B 0.9800 .
C17 H17C 0.9800 .
O8 C18 1.253(2) .
N4 C18 1.312(3) .
N4 C19 1.455(3) .
N4 C20 1.463(3) .
C18 H18 0.9500 .
C19 H19A 0.9800 .
C19 H19B 0.9800 .
C19 H19C 0.9800 .
C20 H20A 0.9800 .
C20 H20B 0.9800 .
C20 H20C 0.9800 .
O9 C21 1.239(3) .
N5 C21 1.318(3) .
N5 C23 1.440(3) .
N5 C22 1.457(3) .
C21 H21 0.9500 .
C22 H22A 0.9800 .
C22 H22B 0.9800 .
C22 H22C 0.9800 .
C23 H23A 0.9800 .
C23 H23B 0.9800 .
C23 H23C 0.9800 .
O10 C24 1.238(10) .
N6 C24 1.328(9) .
N6 C25 1.434(6) .
N6 C26 1.450(6) .
C24 H24 0.9500 .
C25 H25A 0.9800 .
C25 H25B 0.9800 .
C25 H25C 0.9800 .
C26 H26A 0.9800 .
C26 H26B 0.9800 .
C26 H26C 0.9800 .
O10B C24B 1.260(12) .
N6B C24B 1.339(10) .
N6B C25B 1.436(7) .
N6B C26B 1.453(7) .
C24B H24B 0.9500 .
C25B H25D 0.9800 .
C25B H25E 0.9800 .
C25B H25F 0.9800 .
C26B H26D 0.9800 .
C26B H26E 0.9800 .
C26B H26F 0.9800 .

loop_
_geom_torsion_atom_site_label_1
_geom_torsion_atom_site_label_2
_geom_torsion_atom_site_label_3
_geom_torsion_atom_site_label_4
_geom_torsion
_geom_torsion_site_symmetry_1
_geom_torsion_site_symmetry_4
O2 Fe1B O1 N1 -39.6(10) . .
C1 Fe1B O1 N1 -9.5(3) . .
Cl1B Fe1B O1 N1 104.3(8) . .
O2 Fe1B O1 Cu1 135.7(8) . .
C1 Fe1B O1 Cu1 165.8(8) . .
N1 Fe1B O1 Cu1 175.3(10) . .
Cl1B Fe1B O1 Cu1 -80.4(14) . .
O2 Fe1B O1 Fe1 130.8(14) . .
C1 Fe1B O1 Fe1 160.8(9) . .
N1 Fe1B O1 Fe1 170.4(6) . .
Cl1B Fe1B O1 Fe1 -85.4(9) . .
O4 Cu1 O1 N1 172.64(12) 2 .
O4 Cu1 O1 N1 -7.36(12) . .
O9 Cu1 O1 N1 -100.11(12) . .
O4 Cu1 O1 Fe1B -2.0(12) 2 .
O4 Cu1 O1 Fe1B 178.0(12) . .
O9 Cu1 O1 Fe1B 85.2(12) . .
O4 Cu1 O1 Fe1 1.45(9) 2 .
O4 Cu1 O1 Fe1 -178.55(9) . .
O9 Cu1 O1 Fe1 88.70(9) . .
O6 Fe1 O1 N1 -89.78(14) 2 .
O2 Fe1 O1 N1 -9.24(11) . .
N2 Fe1 O1 N1 -164.59(12) 2 .
Cl1 Fe1 O1 N1 91.98(11) . .
O6 Fe1 O1 Fe1B -100.4(7) 2 .
O2 Fe1 O1 Fe1B -19.8(7) . .
N2 Fe1 O1 Fe1B -175.2(7) 2 .
Cl1 Fe1 O1 Fe1B 81.4(7) . .
O6 Fe1 O1 Cu1 81.67(13) 2 .
O2 Fe1 O1 Cu1 162.22(10) . .
N2 Fe1 O1 Cu1 6.86(9) 2 .
Cl1 Fe1 O1 Cu1 -96.57(8) . .
O1 Fe1B O2 C1 39.9(9) . .
N1 Fe1B O2 C1 13.1(3) . .
Cl1B Fe1B O2 C1 -101.1(9) . .
O1 Fe1B O2 Fe1 -118.5(16) . .
C1 Fe1B O2 Fe1 -158.4(10) . .
N1 Fe1B O2 Fe1 -145.3(12) . .
Cl1B Fe1B O2 Fe1 100.5(13) . .
O6 Fe1 O2 Fe1B -179.7(11) 2 .
O1 Fe1 O2 Fe1B 34.7(11) . .
N2 Fe1 O2 Fe1B 87.6(11) 2 .
Cl1 Fe1 O2 Fe1B -68.1(11) . .
O6 Fe1 O2 C1 156.26(13) 2 .
O1 Fe1 O2 C1 10.68(13) . .
N2 Fe1 O2 C1 63.54(18) 2 .
Cl1 Fe1 O2 C1 -92.17(13) . .
O5 Fe2 O3 C3 -172.68(17) . .
N1 Fe2 O3 C3 11.54(18) . .
O8 Fe2 O3 C3 101.97(18) . .
O7 Fe2 O3 C3 -84.33(18) . .
Fe1B O1 N1 C1 12.7(4) . .
Cu1 O1 N1 C1 -165.43(12) . .
Fe1 O1 N1 C1 6.45(18) . .
Cu1 O1 N1 Fe1B -178.1(4) . .
Fe1 O1 N1 Fe1B -6.3(4) . .
Fe1B O1 N1 Fe2 -165.7(4) . .
Cu1 O1 N1 Fe2 16.13(17) . .
Fe1 O1 N1 Fe2 -171.99(7) . .
O2 Fe1B N1 C1 -15.4(4) . .
O1 Fe1B N1 C1 -165.7(5) . .
Cl1B Fe1B N1 C1 102.6(8) . .
O2 Fe1B N1 O1 150.3(8) . .
C1 Fe1B N1 O1 165.7(5) . .
Cl1B Fe1B N1 O1 -91.7(8) . .
O2 Fe1B N1 Fe2 -138.2(10) . .
O1 Fe1B N1 Fe2 71.5(14) . .
C1 Fe1B N1 Fe2 -122.8(13) . .
Cl1B Fe1B N1 Fe2 -20.2(18) . .
O3 Fe2 N1 C1 -9.39(17) . .
O5 Fe2 N1 C1 -177.70(16) . .
O4 Fe2 N1 C1 167.67(17) . .
O8 Fe2 N1 C1 -100.27(17) . .
O7 Fe2 N1 C1 78.82(17) . .
O3 Fe2 N1 O1 168.71(13) . .
O5 Fe2 N1 O1 0.4(3) . .
O4 Fe2 N1 O1 -14.24(12) . .
O8 Fe2 N1 O1 77.83(13) . .
O7 Fe2 N1 O1 -103.09(13) . .
O3 Fe2 N1 Fe1B 105.1(14) . .
O5 Fe2 N1 Fe1B -63.2(14) . .
O4 Fe2 N1 Fe1B -77.8(14) . .
O8 Fe2 N1 Fe1B 14.2(14) . .
O7 Fe2 N1 Fe1B -166.7(14) . .
Fe1B O2 C1 N1 -23.0(6) . .
Fe1 O2 C1 N1 -11.0(2) . .
Fe1B O2 C1 C2 155.3(6) . .
Fe1 O2 C1 C2 167.26(13) . .
Fe1 O2 C1 Fe1B 12.0(6) . .
O1 N1 C1 O2 2.9(2) . .
Fe1B N1 C1 O2 15.2(4) . .
Fe2 N1 C1 O2 -178.84(13) . .
O1 N1 C1 C2 -175.35(15) . .
Fe1B N1 C1 C2 -163.1(4) . .
Fe2 N1 C1 C2 2.9(3) . .
O1 N1 C1 Fe1B -12.3(4) . .
Fe2 N1 C1 Fe1B 166.0(4) . .
O1 Fe1B C1 O2 -149.9(8) . .
N1 Fe1B C1 O2 -160.1(5) . .
Cl1B Fe1B C1 O2 104.3(9) . .
O2 Fe1B C1 N1 160.1(5) . .
O1 Fe1B C1 N1 10.1(3) . .
Cl1B Fe1B C1 N1 -95.6(8) . .
O2 Fe1B C1 C2 -52.7(11) . .
O1 Fe1B C1 C2 157.3(5) . .
N1 Fe1B C1 C2 147.2(8) . .
Cl1B Fe1B C1 C2 51.6(13) . .
O2 C1 C2 C7 3.8(3) . .
N1 C1 C2 C7 -177.90(18) . .
Fe1B C1 C2 C7 40.8(9) . .
O2 C1 C2 C3 -171.75(18) . .
N1 C1 C2 C3 6.5(3) . .
Fe1B C1 C2 C3 -134.8(9) . .
Fe2 O3 C3 C4 174.51(14) . .
Fe2 O3 C3 C2 -6.6(3) . .
C7 C2 C3 O3 179.08(18) . .
C1 C2 C3 O3 -5.4(3) . .
C7 C2 C3 C4 -2.1(3) . .
C1 C2 C3 C4 173.42(18) . .
O3 C3 C4 C5 -179.94(19) . .
C2 C3 C4 C5 1.2(3) . .
C3 C4 C5 C6 0.7(3) . .
C4 C5 C6 C7 -1.6(3) . .
C5 C6 C7 C2 0.6(3) . .
C3 C2 C7 C6 1.2(3) . .
C1 C2 C7 C6 -174.58(19) . .
O5 Fe2B O4 N2 -27.3(12) . .
C8 Fe2B O4 N2 -6.1(3) . .
O8 Fe2B O4 N2 118.4(4) . .
O5 Fe2B O4 Cu1 -161.6(6) . .
C8 Fe2B O4 Cu1 -140.4(5) . .
N2 Fe2B O4 Cu1 -134.3(7) . .
O8 Fe2B O4 Cu1 -15.8(11) . .
O5 Fe2B O4 Fe2 144.2(17) . .
C8 Fe2B O4 Fe2 165.4(9) . .
N2 Fe2B O4 Fe2 171.5(6) . .
O8 Fe2B O4 Fe2 -70.0(5) . .
O1 Cu1 O4 N2 14.44(12) 2 .
O1 Cu1 O4 N2 -165.56(12) . .
O9 Cu1 O4 N2 -68.99(12) . .
O1 Cu1 O4 Fe2B 141.0(8) 2 .
O1 Cu1 O4 Fe2B -39.0(8) . .
O9 Cu1 O4 Fe2B 57.6(8) . .
O1 Cu1 O4 Fe2 176.38(8) 2 .
O1 Cu1 O4 Fe2 -3.62(8) . .
O9 Cu1 O4 Fe2 92.95(8) . .
O5 Fe2 O4 N2 -3.45(11) . .
N1 Fe2 O4 N2 171.55(12) . .
O8 Fe2 O4 N2 81.31(11) . .
O7 Fe2 O4 N2 -92.57(11) . .
O5 Fe2 O4 Fe2B -12.6(6) . .
N1 Fe2 O4 Fe2B 162.4(6) . .
O8 Fe2 O4 Fe2B 72.1(6) . .
O7 Fe2 O4 Fe2B -101.8(6) . .
O5 Fe2 O4 Cu1 -165.99(9) . .
N1 Fe2 O4 Cu1 9.01(8) . .
O8 Fe2 O4 Cu1 -81.23(8) . .
O7 Fe2 O4 Cu1 104.89(8) . .
O4 Fe2B O5 C8 27.1(11) . .
N2 Fe2B O5 C8 8.0(4) . .
O8 Fe2B O5 C8 -115.4(6) . .
C8 Fe2B O5 Fe2 -161.5(11) . .
O4 Fe2B O5 Fe2 -134(2) . .
N2 Fe2B O5 Fe2 -153.4(14) . .
O8 Fe2B O5 Fe2 83.2(11) . .
O3 Fe2 O5 Fe2B -157.8(12) . .
O4 Fe2 O5 Fe2B 24.5(12) . .
N1 Fe2 O5 Fe2B 9.6(12) . .
O8 Fe2 O5 Fe2B -68.7(12) . .
O7 Fe2 O5 Fe2B 114.2(12) . .
O3 Fe2 O5 C8 -178.36(13) . .
O4 Fe2 O5 C8 3.93(13) . .
N1 Fe2 O5 C8 -11.0(3) . .
O8 Fe2 O5 C8 -89.27(13) . .
O7 Fe2 O5 C8 93.65(13) . .
Fe2B O4 N2 C8 8.1(4) . .
Cu1 O4 N2 C8 165.93(12) . .
Fe2 O4 N2 C8 2.52(18) . .
Cu1 O4 N2 Fe2B 157.9(4) . .
Fe2 O4 N2 Fe2B -5.6(4) . .
Fe2B O4 N2 Fe1 178.4(4) . 2
Cu1 O4 N2 Fe1 -23.70(16) . 2
Fe2 O4 N2 Fe1 172.89(7) . 2
O5 Fe2B N2 C8 -9.5(4) . .
O4 Fe2B N2 C8 -170.9(5) . .
O8 Fe2B N2 C8 111.5(6) . .
O5 Fe2B N2 O4 161.4(8) . .
C8 Fe2B N2 O4 170.9(5) . .
O8 Fe2B N2 O4 -77.6(5) . .
Fe2B O5 C8 N2 -13.9(6) . .
Fe2 O5 C8 N2 -4.0(2) . .
Fe2B O5 C8 C9 165.4(6) . .
Fe2 O5 C8 C9 175.31(13) . .
Fe2 O5 C8 Fe2B 9.9(6) . .
O4 N2 C8 O5 1.0(2) . .
Fe2B N2 C8 O5 9.0(4) . .
Fe1 N2 C8 O5 -168.49(13) 2 .
O4 N2 C8 C9 -178.34(15) . .
Fe2B N2 C8 C9 -170.3(4) . .
Fe1 N2 C8 C9 12.2(3) 2 .
O4 N2 C8 Fe2B -8.0(4) . .
Fe1 N2 C8 Fe2B -177.5(4) 2 .
O4 Fe2B C8 O5 -161.6(8) . .
N2 Fe2B C8 O5 -168.0(5) . .
O8 Fe2B C8 O5 96.7(8) . .
O5 Fe2B C8 N2 168.0(5) . .
O4 Fe2B C8 N2 6.5(3) . .
O8 Fe2B C8 N2 -95.2(6) . .
O5 Fe2B C8 C9 -33.7(13) . .
O4 Fe2B C8 C9 164.8(7) . .
N2 Fe2B C8 C9 158.3(9) . .
O8 Fe2B C8 C9 63.1(13) . .
O5 C8 C9 C10 -171.02(17) . .
N2 C8 C9 C10 8.3(3) . .
Fe2B C8 C9 C10 -146.8(10) . .
O5 C8 C9 C14 7.1(3) . .
N2 C8 C9 C14 -173.55(17) . .
Fe2B C8 C9 C14 31.3(11) . .
Fe1 O6 C10 C11 153.87(14) 2 .
Fe1 O6 C10 C9 -27.2(3) 2 .
C14 C9 C10 O6 179.57(18) . .
C8 C9 C10 O6 -2.3(3) . .
C14 C9 C10 C11 -1.5(3) . .
C8 C9 C10 C11 176.60(18) . .
O6 C10 C11 C12 -179.59(18) . .
C9 C10 C11 C12 1.5(3) . .
C10 C11 C12 C13 -0.1(3) . .
C11 C12 C13 C14 -1.1(3) . .
C12 C13 C14 C9 1.0(3) . .
C10 C9 C14 C13 0.3(3) . .
C8 C9 C14 C13 -177.91(18) . .
O3 Fe2 O7 C15 -173.30(16) . .
O5 Fe2 O7 C15 -61.19(16) . .
O4 Fe2 O7 C15 16.29(16) . .
N1 Fe2 O7 C15 99.70(16) . .
Fe2 O7 C15 N3 169.55(17) . .
C16 N3 C15 O7 -0.5(4) . .
C17 N3 C15 O7 177.3(2) . .
O3 Fe2 O8 C18 -102.05(17) . .
O5 Fe2 O8 C18 145.89(17) . .
O4 Fe2 O8 C18 68.64(17) . .
N1 Fe2 O8 C18 -14.86(17) . .
O3 Fe2 O8 Fe2B 136.4(5) . .
O5 Fe2 O8 Fe2B 24.4(5) . .
O4 Fe2 O8 Fe2B -52.9(5) . .
N1 Fe2 O8 Fe2B -136.4(5) . .
O5 Fe2B O8 C18 152.1(5) . .
C8 Fe2B O8 C18 92.0(7) . .
O4 Fe2B O8 C18 -2.4(8) . .
N2 Fe2B O8 C18 42.7(8) . .
O5 Fe2B O8 Fe2 -120.7(10) . .
C8 Fe2B O8 Fe2 179.2(10) . .
O4 Fe2B O8 Fe2 84.8(6) . .
N2 Fe2B O8 Fe2 129.9(8) . .
Fe2 O8 C18 N4 177.33(15) . .
Fe2B O8 C18 N4 -140.7(4) . .
C19 N4 C18 O8 0.2(3) . .
C20 N4 C18 O8 177.2(2) . .
O4 Cu1 O9 C21 -90.91(17) 2 .
O4 Cu1 O9 C21 89.09(17) . .
O1 Cu1 O9 C21 -0.07(17) 2 .
O1 Cu1 O9 C21 179.93(17) . .
Cu1 O9 C21 N5 -100.4(2) . .
C23 N5 C21 O9 179.8(2) . .
C22 N5 C21 O9 -4.4(4) . .
C25 N6 C24 O10 -6(4) . .
C26 N6 C24 O10 -177.5(19) . .
C25B N6B C24B O10B 7(4) . .
C26B N6B C24B O10B 179(3) . .
